data_7043076
loop_
_publ_author_name
'Jin, Guo-Xin'
'Guo, Bei-Bei'
'Lin, Yue-Jian'

_publ_section_title
;
 Controllable Construction of Half-sandwich Octanuclear Cages Based on
 Pyridyl-substituted Ligands with Conjugated Centers
;
_journal_name_full 'Dalton Trans.'
_journal_paper_doi 10.1039/C7DT00836H
_journal_year 2017
_chemical_formula_sum 'C148 H178 Cl8 F24 N26 Ni2 O24 Rh8 S8'
_chemical_formula_weight 4641.93
_chemical_name_common 4a
_space_group_crystal_system triclinic
_space_group_IT_number 2
_space_group_name_Hall '-P 1'
_space_group_name_H-M_alt 'P -1'
_symmetry_space_group_name_Hall '-P 1'
_symmetry_space_group_name_H-M 'P -1'
_atom_sites_solution_hydrogens geom
_audit_creation_method SHELXL-2014/7
_audit_update_record
;
2017-03-06 deposited with the CCDC.
2017-03-29 downloaded from the CCDC.
;
_cell_angle_alpha 89.438(3)
_cell_angle_beta 83.265(3)
_cell_angle_gamma 83.267(3)
_cell_formula_units_Z 1
_cell_length_a 11.9791(7)
_cell_length_b 19.0988(10)
_cell_length_c 21.5260(11)
_cell_measurement_reflns_used 9878
_cell_measurement_temperature 150(2)
_cell_measurement_theta_max 66.69
_cell_measurement_theta_min 3.12
_cell_volume 4857.1(5)
_computing_cell_refinement 'Bruker SAINT'
_computing_data_collection 'Bruker APEX2'
_computing_data_reduction 'Bruker SAINT'
_computing_molecular_graphics 'Bruker SHELXTL'
_computing_publication_material 'Bruker SHELXTL'
_computing_structure_refinement 'SHELXL-2014/7 (Sheldrick, 2014)'
_computing_structure_solution 'SHELXS-97 (Sheldrick 2008)'
_diffrn_ambient_temperature 150(2)
_diffrn_measured_fraction_theta_full 0.915
_diffrn_measured_fraction_theta_max 0.915
_diffrn_measurement_device_type 'Bruker APEX-II CCD'
_diffrn_measurement_method '\f and \w scans'
_diffrn_radiation_type CuK\a
_diffrn_radiation_wavelength 1.54178
_diffrn_reflns_av_R_equivalents 0.0574
_diffrn_reflns_av_unetI/netI 0.0749
_diffrn_reflns_Laue_measured_fraction_full 0.915
_diffrn_reflns_Laue_measured_fraction_max 0.915
_diffrn_reflns_limit_h_max 14
_diffrn_reflns_limit_h_min -14
_diffrn_reflns_limit_k_max 22
_diffrn_reflns_limit_k_min -22
_diffrn_reflns_limit_l_max 25
_diffrn_reflns_limit_l_min -25
_diffrn_reflns_number 40973
_diffrn_reflns_point_group_measured_fraction_full 0.915
_diffrn_reflns_point_group_measured_fraction_max 0.915
_diffrn_reflns_theta_full 66.869
_diffrn_reflns_theta_max 66.869
_diffrn_reflns_theta_min 2.329
_exptl_absorpt_coefficient_mu 8.128
_exptl_absorpt_correction_T_max 0.219
_exptl_absorpt_correction_T_min 0.074
_exptl_absorpt_correction_type multi-scan
_exptl_absorpt_process_details sadabs
_exptl_crystal_colour yellow
_exptl_crystal_density_diffrn 1.587
_exptl_crystal_description rod
_exptl_crystal_F_000 2336
_exptl_crystal_size_max 0.320
_exptl_crystal_size_mid 0.070
_exptl_crystal_size_min 0.060
_platon_squeeze_details
; 
 In asymmetric unit of this data, there were disordered 
 anion and solvent (one triflate anion and one acetonitrile 
 molecule) which could not be restrained properly. 
 Therefore, SQUEEZE algorithm was used to omit them. 
;
_refine_diff_density_max 1.991
_refine_diff_density_min -1.213
_refine_diff_density_rms 0.185
_refine_ls_extinction_method none
_refine_ls_goodness_of_fit_ref 1.082
_refine_ls_hydrogen_treatment constr
_refine_ls_matrix_type full
_refine_ls_number_parameters 1035
_refine_ls_number_reflns 15800
_refine_ls_number_restraints 89
_refine_ls_restrained_S_all 1.086
_refine_ls_R_factor_all 0.1278
_refine_ls_R_factor_gt 0.1035
_refine_ls_shift/su_max 0.005
_refine_ls_shift/su_mean 0.000
_refine_ls_structure_factor_coef Fsqd
_refine_ls_weighting_details 'w=1/[\s^2^(Fo^2^)+(0.1365P)^2^+56.3296P] where P=(Fo^2^+2Fc^2^)/3'
_refine_ls_weighting_scheme calc
_refine_ls_wR_factor_gt 0.2789
_refine_ls_wR_factor_ref 0.2944
_reflns_Friedel_coverage 0.000
_reflns_number_gt 10998
_reflns_number_total 15800
_reflns_threshold_expression 'I > 2\s(I)'
_cod_data_source_file c7dt00836h2.cif
_cod_data_source_block 4a
_cod_database_code 7043076
_shelx_shelxl_version_number 2014/7
_shelx_space_group_comment
; 
The symmetry employed for this shelxl refinement is uniquely defined 
by the following loop, which should always be used as a source of 
symmetry information in preference to the above space-group names. 
They are only intended as comments. 
;
_shelx_estimated_absorpt_t_min 0.181
_shelx_estimated_absorpt_t_max 0.641

loop_
_space_group_symop_operation_xyz
'x, y, z'
'-x, -y, -z'

loop_
_atom_site_label
_atom_site_type_symbol
_atom_site_fract_x
_atom_site_fract_y
_atom_site_fract_z
_atom_site_U_iso_or_equiv
_atom_site_adp_type
_atom_site_occupancy
_atom_site_site_symmetry_order
_atom_site_calc_flag
_atom_site_refinement_flags_posn
_atom_site_refinement_flags_adp
Rh1 Rh 0.43728(8) 0.21929(4) 0.16460(4) 0.0434(3) Uani 1 1 d . .
Rh2 Rh 0.70379(8) 0.10940(4) 0.12707(4) 0.0395(2) Uani 1 1 d . .
Rh3 Rh 0.81391(9) 0.73428(5) 0.39564(4) 0.0477(3) Uani 1 1 d . .
Rh4 Rh 1.08640(9) 0.62228(5) 0.36985(4) 0.0464(3) Uani 1 1 d . .
Ni1 Ni 0.85845(16) 0.55664(9) 0.01089(8) 0.0367(4) Uani 1 1 d . .
Cl1 Cl 0.5929(3) 0.16654(14) 0.22007(14) 0.0459(6) Uani 1 1 d . .
Cl2 Cl 0.5437(2) 0.15823(13) 0.07296(13) 0.0433(6) Uani 1 1 d . .
Cl3 Cl 1.0059(3) 0.74218(15) 0.34466(14) 0.0539(8) Uani 1 1 d . .
Cl4 Cl 0.8988(3) 0.61677(16) 0.42632(14) 0.0517(7) Uani 1 1 d . .
N1 N 0.5303(9) 0.3056(5) 0.1411(5) 0.049(2) Uani 1 1 d . .
N2 N 0.7655(8) 0.4886(4) 0.0405(4) 0.038(2) Uani 1 1 d . .
H2 H 0.7536 0.4576 0.0128 0.045 Uiso 1 1 calc R U
N3 N 0.7186(9) 0.5224(5) 0.1469(4) 0.041(2) Uani 1 1 d . .
N4 N 0.8257(8) 0.6021(5) 0.0873(5) 0.041(2) Uani 1 1 d . .
H4 H 0.8506 0.6435 0.0892 0.049 Uiso 1 1 calc R U
N5 N 0.7790(9) 0.6881(5) 0.3117(5) 0.043(2) Uani 1 1 d . .
N6 N 1.2186(8) 0.7972(5) -0.1089(5) 0.043(2) Uani 1 1 d . .
N7 N 0.9533(8) 0.6237(5) -0.0169(5) 0.040(2) Uani 1 1 d . .
H7 H 0.9588 0.6567 0.0104 0.049 Uiso 1 1 calc R U
N8 N 1.0186(8) 0.5846(4) -0.1204(4) 0.035(2) Uani 1 1 d . .
N9 N 0.8906(8) 0.5127(4) -0.0672(4) 0.038(2) Uani 1 1 d . .
H9 H 0.8568 0.4749 -0.0718 0.045 Uiso 1 1 calc R U
N10 N 0.9676(9) 0.4169(5) -0.2871(4) 0.043(2) Uani 1 1 d . .
S1 S 0.6844(3) 0.34509(16) 0.89801(15) 0.0485(7) Uani 1 1 d . .
S2 S 0.8922(3) 0.82433(16) 0.08010(16) 0.0533(8) Uani 1 1 d . .
S3 S 0.9573(10) 0.3010(5) 0.3287(4) 0.162(3) Uani 1 1 d D U
O1 O 0.6385(9) 0.2907(5) 0.9364(5) 0.063(3) Uani 1 1 d . .
O2 O 0.7368(9) 0.3240(5) 0.8380(5) 0.059(2) Uani 1 1 d . .
O3 O 0.7428(8) 0.3908(4) 0.9303(4) 0.052(2) Uani 1 1 d . .
O4 O 0.9115(10) 0.8674(5) 0.0272(5) 0.068(3) Uani 1 1 d . .
O5 O 0.9060(9) 0.7500(5) 0.0672(4) 0.058(2) Uani 1 1 d . .
O6 O 0.7959(9) 0.8470(5) 0.1244(5) 0.067(3) Uani 1 1 d . .
O7 O 0.858(2) 0.3269(15) 0.2950(11) 0.205(11) Uani 1 1 d D U
O8 O 0.891(3) 0.2810(17) 0.3874(9) 0.249(14) Uani 1 1 d D U
O9 O 1.045(3) 0.3413(16) 0.3342(19) 0.267(16) Uani 1 1 d D U
F1 F 0.5828(9) 0.4606(5) 0.8564(4) 0.086(3) Uani 1 1 d . .
F2 F 0.5032(9) 0.3692(6) 0.8416(5) 0.099(4) Uani 1 1 d . .
F3 F 0.4883(8) 0.4169(6) 0.9329(5) 0.086(3) Uani 1 1 d . .
F4 F 1.1094(7) 0.8131(4) 0.0920(4) 0.063(2) Uani 1 1 d . .
F5 F 1.0118(9) 0.9000(4) 0.1421(5) 0.081(3) Uani 1 1 d . .
F6 F 1.0041(9) 0.7956(5) 0.1762(4) 0.080(3) Uani 1 1 d . .
F7 F 0.9183(19) 0.1778(10) 0.2936(9) 0.185(8) Uani 1 1 d D .
F8 F 1.047(3) 0.231(2) 0.242(2) 0.314(17) Uiso 1 1 d . .
F9 F 1.067(2) 0.1870(14) 0.3276(10) 0.227(12) Uani 1 1 d . .
C1 C 0.5381(10) 0.3324(6) 0.0846(5) 0.042(3) Uani 1 1 d . .
H1 H 0.5039 0.3100 0.0537 0.050 Uiso 1 1 calc R U
C2 C 0.5923(12) 0.3908(6) 0.0666(7) 0.053(3) Uani 1 1 d . .
H2A H 0.5915 0.4098 0.0257 0.063 Uiso 1 1 calc R U
C3 C 0.6497(9) 0.4213(6) 0.1129(5) 0.038(2) Uani 1 1 d . .
C4 C 0.6401(12) 0.3935(6) 0.1723(6) 0.049(3) Uani 1 1 d . .
H4A H 0.6752 0.4129 0.2044 0.059 Uiso 1 1 calc R U
C5 C 0.5780(12) 0.3362(6) 0.1849(6) 0.051(3) Uani 1 1 d . .
H5 H 0.5695 0.3185 0.2263 0.061 Uiso 1 1 calc R U
C6 C 0.7158(9) 0.4811(5) 0.0976(5) 0.034(2) Uani 1 1 d . .
C7 C 0.7696(10) 0.5810(5) 0.1399(5) 0.037(2) Uani 1 1 d . .
C8 C 0.7392(11) 0.6260(7) 0.3108(6) 0.048(3) Uani 1 1 d . .
H8 H 0.7147 0.6048 0.3493 0.058 Uiso 1 1 calc R U
C9 C 0.7324(11) 0.5911(6) 0.2554(6) 0.046(3) Uani 1 1 d . .
H9A H 0.7057 0.5462 0.2562 0.055 Uiso 1 1 calc R U
C10 C 0.7644(9) 0.6219(5) 0.1997(5) 0.035(2) Uani 1 1 d . .
C11 C 0.7976(11) 0.6883(6) 0.2004(5) 0.045(3) Uani 1 1 d . .
H11 H 0.8163 0.7122 0.1623 0.054 Uiso 1 1 calc R U
C12 C 0.8033(13) 0.7203(6) 0.2575(6) 0.053(3) Uani 1 1 d . .
H12 H 0.8252 0.7665 0.2579 0.063 Uiso 1 1 calc R U
C13 C 1.2018(10) 0.7706(6) -0.0508(6) 0.041(3) Uani 1 1 d . .
H13 H 1.2369 0.7900 -0.0187 0.050 Uiso 1 1 calc R U
C14 C 1.1353(10) 0.7158(6) -0.0352(5) 0.038(2) Uani 1 1 d . .
H14 H 1.1252 0.6983 0.0063 0.045 Uiso 1 1 calc R U
C15 C 1.0844(9) 0.6881(6) -0.0832(6) 0.043(3) Uani 1 1 d . .
C16 C 1.1025(12) 0.7140(6) -0.1419(5) 0.048(3) Uani 1 1 d . .
H16 H 1.0710 0.6941 -0.1751 0.058 Uiso 1 1 calc R U
C17 C 1.1668(12) 0.7696(7) -0.1537(6) 0.052(3) Uani 1 1 d . .
H17 H 1.1746 0.7889 -0.1946 0.063 Uiso 1 1 calc R U
C18 C 1.0123(9) 0.6286(5) -0.0707(5) 0.034(2) Uani 1 1 d . .
C19 C 0.9558(10) 0.5304(6) -0.1152(6) 0.039(3) Uani 1 1 d . .
C20 C 0.9410(11) 0.3863(6) -0.2332(6) 0.044(3) Uani 1 1 d . .
H20 H 0.9218 0.3394 -0.2335 0.053 Uiso 1 1 calc R U
C21 C 0.9399(10) 0.4196(6) -0.1761(5) 0.040(3) Uani 1 1 d . .
H21 H 0.9198 0.3959 -0.1382 0.047 Uiso 1 1 calc R U
C22 C 0.9679(9) 0.4870(5) -0.1748(5) 0.033(2) Uani 1 1 d . .
C23 C 1.0016(10) 0.5180(6) -0.2327(6) 0.042(3) Uani 1 1 d . .
H23 H 1.0254 0.5637 -0.2339 0.050 Uiso 1 1 calc R U
C24 C 1.0000(11) 0.4824(6) -0.2866(6) 0.046(3) Uani 1 1 d . .
H24 H 1.0223 0.5040 -0.3253 0.055 Uiso 1 1 calc R U
C25 C 0.3058(13) 0.2475(9) 0.2388(8) 0.074(5) Uani 1 1 d D .
C26 C 0.2781(12) 0.2844(8) 0.1808(9) 0.068(4) Uani 1 1 d . .
C27 C 0.2696(14) 0.2338(12) 0.1374(9) 0.083(5) Uani 1 1 d . .
C28 C 0.2876(13) 0.1664(10) 0.1643(12) 0.083(6) Uani 1 1 d . .
C29 C 0.3096(14) 0.1733(8) 0.2252(10) 0.085(6) Uani 1 1 d D .
C30 C 0.3207(19) 0.2829(16) 0.2956(13) 0.127(9) Uani 1 1 d . U
H30A H 0.2465 0.2972 0.3191 0.191 Uiso 1 1 calc R U
H30B H 0.3594 0.3246 0.2852 0.191 Uiso 1 1 calc R U
H30C H 0.3662 0.2507 0.3211 0.191 Uiso 1 1 calc R U
C31 C 0.2631(16) 0.3615(9) 0.1757(14) 0.116(8) Uani 1 1 d . U
H31A H 0.3028 0.3756 0.1360 0.174 Uiso 1 1 calc R U
H31B H 0.2943 0.3821 0.2105 0.174 Uiso 1 1 calc R U
H31C H 0.1823 0.3783 0.1774 0.174 Uiso 1 1 calc R U
C32 C 0.2467(17) 0.2417(16) 0.0696(12) 0.128(9) Uani 1 1 d . U
H32A H 0.2467 0.2912 0.0572 0.193 Uiso 1 1 calc R U
H32B H 0.1728 0.2264 0.0650 0.193 Uiso 1 1 calc R U
H32C H 0.3059 0.2125 0.0429 0.193 Uiso 1 1 calc R U
C33 C 0.283(2) 0.0950(12) 0.1374(16) 0.137(10) Uani 1 1 d . U
H33A H 0.3351 0.0602 0.1565 0.206 Uiso 1 1 calc R U
H33B H 0.3047 0.0958 0.0921 0.206 Uiso 1 1 calc R U
H33C H 0.2057 0.0822 0.1459 0.206 Uiso 1 1 calc R U
C34 C 0.335(2) 0.1187(15) 0.2756(14) 0.160(12) Uani 1 1 d D U
H34A H 0.2653 0.1134 0.3030 0.240 Uiso 1 1 calc R U
H34B H 0.3912 0.1345 0.3003 0.240 Uiso 1 1 calc R U
H34C H 0.3649 0.0734 0.2557 0.240 Uiso 1 1 calc R U
C35 C 0.7923(12) 0.0254(6) 0.1747(7) 0.052(3) Uani 1 1 d . .
C36 C 0.6933(11) 0.0005(6) 0.1540(6) 0.047(3) Uani 1 1 d . .
C37 C 0.7040(12) 0.0049(6) 0.0881(7) 0.053(3) Uani 1 1 d . .
C38 C 0.8063(10) 0.0343(6) 0.0676(6) 0.045(3) Uani 1 1 d . .
C39 C 0.8625(10) 0.0451(6) 0.1215(6) 0.042(3) Uani 1 1 d . .
C40 C 0.8160(14) 0.0281(8) 0.2426(7) 0.062(4) Uani 1 1 d . .
H40A H 0.8558 -0.0172 0.2539 0.093 Uiso 1 1 calc R U
H40B H 0.7443 0.0375 0.2698 0.093 Uiso 1 1 calc R U
H40C H 0.8632 0.0658 0.2477 0.093 Uiso 1 1 calc R U
C41 C 0.5991(12) -0.0259(7) 0.1959(7) 0.056(3) Uani 1 1 d . .
H41A H 0.5323 -0.0250 0.1735 0.084 Uiso 1 1 calc R U
H41B H 0.5808 0.0044 0.2331 0.084 Uiso 1 1 calc R U
H41C H 0.6225 -0.0743 0.2086 0.084 Uiso 1 1 calc R U
C42 C 0.6241(12) -0.0174(7) 0.0472(7) 0.055(3) Uani 1 1 d . .
H42A H 0.5515 -0.0222 0.0721 0.082 Uiso 1 1 calc R U
H42B H 0.6550 -0.0628 0.0277 0.082 Uiso 1 1 calc R U
H42C H 0.6127 0.0180 0.0145 0.082 Uiso 1 1 calc R U
C43 C 0.8518(12) 0.0437(7) 0.0006(7) 0.060(4) Uani 1 1 d . .
H43A H 0.8917 -0.0011 -0.0161 0.089 Uiso 1 1 calc R U
H43B H 0.9043 0.0796 -0.0021 0.089 Uiso 1 1 calc R U
H43C H 0.7890 0.0588 -0.0237 0.089 Uiso 1 1 calc R U
C44 C 0.9740(10) 0.0707(7) 0.1244(6) 0.048(3) Uani 1 1 d . .
H44A H 0.9819 0.0821 0.1679 0.072 Uiso 1 1 calc R U
H44B H 0.9792 0.1130 0.0986 0.072 Uiso 1 1 calc R U
H44C H 1.0345 0.0339 0.1088 0.072 Uiso 1 1 calc R U
C45 C 0.6945(17) 0.7517(9) 0.4767(8) 0.079(5) Uani 1 1 d . .
C46 C 0.7884(17) 0.7868(11) 0.4842(8) 0.083(6) Uani 1 1 d . .
C47 C 0.7999(17) 0.8387(9) 0.4349(10) 0.085(6) Uani 1 1 d . .
C48 C 0.7099(16) 0.8323(8) 0.3976(7) 0.069(5) Uani 1 1 d . .
C49 C 0.6411(16) 0.7807(9) 0.4250(8) 0.074(4) Uani 1 1 d . .
C50 C 0.649(2) 0.6971(13) 0.5193(12) 0.133(10) Uani 1 1 d . U
H50A H 0.7074 0.6571 0.5217 0.200 Uiso 1 1 calc R U
H50B H 0.5832 0.6809 0.5030 0.200 Uiso 1 1 calc R U
H50C H 0.6257 0.7174 0.5611 0.200 Uiso 1 1 calc R U
C51 C 0.866(2) 0.7753(16) 0.5350(11) 0.146(11) Uani 1 1 d . U
H51A H 0.8523 0.7318 0.5576 0.219 Uiso 1 1 calc R U
H51B H 0.8514 0.8153 0.5642 0.219 Uiso 1 1 calc R U
H51C H 0.9452 0.7714 0.5160 0.219 Uiso 1 1 calc R U
C52 C 0.886(2) 0.8902(12) 0.4234(14) 0.126(9) Uani 1 1 d . U
H52A H 0.8563 0.9350 0.4442 0.189 Uiso 1 1 calc R U
H52B H 0.9021 0.8980 0.3783 0.189 Uiso 1 1 calc R U
H52C H 0.9560 0.8711 0.4401 0.189 Uiso 1 1 calc R U
C53 C 0.685(2) 0.8788(11) 0.3423(11) 0.119(8) Uani 1 1 d . U
H53A H 0.7562 0.8906 0.3197 0.178 Uiso 1 1 calc R U
H53B H 0.6380 0.9222 0.3572 0.178 Uiso 1 1 calc R U
H53C H 0.6445 0.8537 0.3142 0.178 Uiso 1 1 calc R U
C54 C 0.5374(16) 0.7589(9) 0.4008(9) 0.087(6) Uani 1 1 d . .
H54A H 0.5432 0.7073 0.3989 0.130 Uiso 1 1 calc R U
H54B H 0.5316 0.7782 0.3588 0.130 Uiso 1 1 calc R U
H54C H 0.4700 0.7769 0.4289 0.130 Uiso 1 1 calc R U
C55 C 1.1777(12) 0.5881(8) 0.4477(6) 0.058(4) Uani 1 1 d . .
C56 C 1.1999(13) 0.5371(9) 0.3966(7) 0.068(4) Uani 1 1 d . .
C57 C 1.2574(13) 0.5714(8) 0.3441(7) 0.060(4) Uani 1 1 d . .
C58 C 1.2603(13) 0.6424(9) 0.3621(7) 0.063(4) Uani 1 1 d . .
C59 C 1.2114(13) 0.6530(8) 0.4242(8) 0.062(4) Uani 1 1 d . .
C60 C 1.1261(14) 0.5721(8) 0.5129(7) 0.065(4) Uani 1 1 d . .
H60A H 1.1852 0.5498 0.5369 0.097 Uiso 1 1 calc R U
H60B H 1.0685 0.5401 0.5105 0.097 Uiso 1 1 calc R U
H60C H 1.0910 0.6160 0.5336 0.097 Uiso 1 1 calc R U
C61 C 1.1874(15) 0.4615(9) 0.4023(8) 0.075(5) Uani 1 1 d . .
H61A H 1.1981 0.4399 0.3606 0.113 Uiso 1 1 calc R U
H61B H 1.1116 0.4556 0.4227 0.113 Uiso 1 1 calc R U
H61C H 1.2443 0.4386 0.4275 0.113 Uiso 1 1 calc R U
C62 C 1.3026(14) 0.5399(9) 0.2833(8) 0.071(4) Uani 1 1 d . .
H62A H 1.3044 0.5767 0.2513 0.106 Uiso 1 1 calc R U
H62B H 1.2543 0.5050 0.2724 0.106 Uiso 1 1 calc R U
H62C H 1.3795 0.5167 0.2855 0.106 Uiso 1 1 calc R U
C63 C 1.3093(15) 0.6972(10) 0.3197(8) 0.076(5) Uani 1 1 d . .
H63A H 1.2914 0.7436 0.3398 0.115 Uiso 1 1 calc R U
H63B H 1.2768 0.6979 0.2800 0.115 Uiso 1 1 calc R U
H63C H 1.3917 0.6857 0.3119 0.115 Uiso 1 1 calc R U
C64 C 1.2010(18) 0.7214(9) 0.4626(8) 0.085(5) Uani 1 1 d . .
H64A H 1.1596 0.7146 0.5038 0.128 Uiso 1 1 calc R U
H64B H 1.1601 0.7597 0.4407 0.128 Uiso 1 1 calc R U
H64C H 1.2768 0.7334 0.4676 0.128 Uiso 1 1 calc R U
C65 C 0.5595(14) 0.3995(7) 0.8815(7) 0.060(4) Uani 1 1 d . .
C66 C 1.0109(13) 0.8343(7) 0.1225(6) 0.054(3) Uani 1 1 d . .
C67 C 1.0011(16) 0.2195(10) 0.2975(11) 0.108(7) Uani 1 1 d D U
C69 C 0.449(2) 0.2146(15) 0.8258(12) 0.111(8) Uani 1 1 d D .
C70 C 0.437(3) 0.2151(18) 0.8932(13) 0.167(15) Uani 1 1 d . .
H70A H 0.3622 0.2016 0.9092 0.250 Uiso 1 1 calc R U
H70B H 0.4434 0.2625 0.9082 0.250 Uiso 1 1 calc R U
H70C H 0.4960 0.1815 0.9080 0.250 Uiso 1 1 calc R U
N11 N 0.468(2) 0.2093(13) 0.7706(13) 0.144(9) Uani 1 1 d D .
C71 C 0.304(2) 0.8923(13) 0.1594(13) 0.144(12) Uani 1 1 d D .
C72 C 0.252(2) 0.8471(11) 0.2119(11) 0.119(8) Uani 1 1 d D .
H72A H 0.2406 0.8014 0.1948 0.178 Uiso 1 1 calc R U
H72B H 0.1790 0.8713 0.2301 0.178 Uiso 1 1 calc R U
H72C H 0.3030 0.8396 0.2444 0.178 Uiso 1 1 calc R U
N12 N 0.347(2) 0.9239(13) 0.1161(11) 0.151(11) Uani 1 1 d D .

loop_
_atom_site_aniso_label
_atom_site_aniso_U_11
_atom_site_aniso_U_22
_atom_site_aniso_U_33
_atom_site_aniso_U_23
_atom_site_aniso_U_13
_atom_site_aniso_U_12
Rh1 0.0492(5) 0.0341(4) 0.0445(5) -0.0013(4) 0.0020(4) -0.0018(4)
Rh2 0.0467(5) 0.0333(4) 0.0379(5) -0.0011(3) -0.0032(4) -0.0039(3)
Rh3 0.0692(6) 0.0436(5) 0.0294(5) -0.0045(4) -0.0049(4) -0.0036(4)
Rh4 0.0610(6) 0.0472(5) 0.0305(5) -0.0013(4) -0.0035(4) -0.0063(4)
Ni1 0.0511(11) 0.0293(9) 0.0284(10) -0.0031(7) 0.0010(9) -0.0038(8)
Cl1 0.0568(17) 0.0414(14) 0.0378(15) 0.0008(11) -0.0010(13) -0.0026(12)
Cl2 0.0519(16) 0.0351(12) 0.0425(15) -0.0025(11) -0.0099(13) 0.0010(11)
Cl3 0.079(2) 0.0444(15) 0.0394(16) 0.0006(12) -0.0075(15) -0.0111(14)
Cl4 0.070(2) 0.0486(15) 0.0347(15) 0.0047(12) -0.0037(14) -0.0024(14)
N1 0.060(6) 0.036(5) 0.051(7) -0.002(4) -0.004(5) -0.006(4)
N2 0.051(6) 0.026(4) 0.037(5) -0.006(4) -0.006(5) -0.003(4)
N3 0.058(6) 0.038(5) 0.024(5) -0.002(4) 0.004(4) -0.007(4)
N4 0.050(6) 0.035(5) 0.039(6) -0.005(4) -0.002(5) -0.010(4)
N5 0.059(6) 0.039(5) 0.030(5) -0.005(4) 0.002(5) -0.005(4)
N6 0.045(5) 0.043(5) 0.044(6) 0.002(4) -0.009(5) -0.008(4)
N7 0.056(6) 0.030(4) 0.037(6) -0.008(4) -0.006(5) -0.005(4)
N8 0.042(5) 0.032(4) 0.031(5) -0.004(4) -0.003(4) -0.002(4)
N9 0.049(5) 0.029(4) 0.034(5) -0.002(4) -0.002(5) -0.005(4)
N10 0.063(6) 0.035(5) 0.030(5) -0.001(4) -0.012(5) 0.001(4)
S1 0.0596(19) 0.0458(15) 0.0404(17) -0.0006(12) -0.0056(14) -0.0069(13)
S2 0.069(2) 0.0380(14) 0.0523(19) 0.0010(13) -0.0051(17) -0.0065(14)
S3 0.238(11) 0.155(7) 0.101(5) 0.019(5) -0.043(6) -0.034(7)
O1 0.074(6) 0.058(5) 0.059(6) 0.008(5) -0.008(5) -0.024(5)
O2 0.071(6) 0.056(5) 0.053(6) -0.010(4) -0.016(5) -0.006(5)
O3 0.072(6) 0.050(5) 0.035(5) 0.000(4) 0.001(4) -0.015(4)
O4 0.088(7) 0.056(6) 0.064(7) 0.008(5) -0.014(6) -0.019(5)
O5 0.075(6) 0.048(5) 0.051(6) -0.004(4) -0.003(5) -0.013(4)
O6 0.078(7) 0.047(5) 0.075(7) -0.011(5) -0.004(6) -0.007(5)
O7 0.24(2) 0.24(2) 0.120(16) 0.027(16) -0.048(17) 0.05(2)
O8 0.38(3) 0.28(3) 0.071(13) -0.015(16) 0.049(18) -0.06(2)
O9 0.29(3) 0.19(2) 0.35(3) 0.00(2) -0.06(2) -0.14(2)
F1 0.114(8) 0.072(6) 0.058(6) 0.013(4) 0.012(5) 0.024(5)
F2 0.089(7) 0.117(8) 0.096(8) -0.016(7) -0.050(6) 0.013(6)
F3 0.075(6) 0.114(8) 0.059(6) 0.001(5) -0.001(5) 0.019(5)
F4 0.062(5) 0.070(5) 0.055(5) -0.006(4) 0.001(4) -0.004(4)
F5 0.105(7) 0.051(5) 0.093(7) -0.014(4) -0.029(6) -0.016(5)
F6 0.104(7) 0.085(6) 0.060(6) 0.015(5) -0.025(5) -0.028(5)
F7 0.27(2) 0.143(14) 0.156(16) -0.043(12) -0.012(16) -0.093(15)
F9 0.25(2) 0.26(3) 0.146(17) 0.089(17) 0.011(17) 0.07(2)
C1 0.053(7) 0.039(6) 0.032(6) 0.000(5) 0.002(5) -0.003(5)
C2 0.068(9) 0.043(6) 0.047(8) -0.002(5) -0.011(7) -0.003(6)
C3 0.036(6) 0.043(6) 0.032(6) -0.010(5) 0.007(5) -0.001(5)
C4 0.081(9) 0.034(6) 0.032(6) -0.002(5) 0.000(6) -0.014(6)
C5 0.076(9) 0.047(7) 0.030(6) 0.004(5) -0.002(6) -0.011(6)
C6 0.037(6) 0.029(5) 0.032(6) -0.006(4) 0.003(5) 0.004(4)
C7 0.046(6) 0.035(5) 0.030(6) -0.004(4) -0.007(5) 0.002(5)
C8 0.060(8) 0.055(7) 0.028(6) 0.007(5) 0.009(6) -0.009(6)
C9 0.060(8) 0.045(6) 0.031(6) -0.002(5) 0.000(6) -0.004(5)
C10 0.039(6) 0.034(5) 0.027(6) 0.001(4) 0.005(5) 0.003(4)
C11 0.067(8) 0.043(6) 0.026(6) 0.002(5) -0.005(6) -0.011(6)
C12 0.089(10) 0.032(6) 0.039(7) 0.008(5) -0.015(7) -0.008(6)
C13 0.043(6) 0.037(6) 0.042(7) -0.010(5) -0.001(5) -0.001(5)
C14 0.053(7) 0.039(5) 0.018(5) 0.007(4) 0.004(5) 0.001(5)
C15 0.028(5) 0.041(6) 0.061(8) -0.011(5) -0.001(5) -0.009(5)
C16 0.081(9) 0.047(6) 0.019(6) 0.000(5) 0.001(6) -0.030(6)
C17 0.073(9) 0.045(7) 0.040(7) 0.003(5) -0.007(7) -0.013(6)
C18 0.030(5) 0.033(5) 0.039(7) 0.005(4) -0.005(5) -0.003(4)
C19 0.040(6) 0.036(6) 0.040(7) -0.009(5) -0.007(5) 0.003(5)
C20 0.055(7) 0.037(6) 0.040(7) -0.002(5) 0.001(6) -0.010(5)
C21 0.058(7) 0.035(5) 0.022(5) 0.001(4) 0.002(5) 0.005(5)
C22 0.039(6) 0.034(5) 0.023(5) 0.000(4) 0.004(5) 0.003(4)
C23 0.051(7) 0.034(5) 0.039(7) -0.002(5) 0.003(6) -0.007(5)
C24 0.057(7) 0.042(6) 0.038(7) 0.009(5) -0.001(6) -0.004(5)
C25 0.049(8) 0.107(13) 0.063(10) -0.022(9) 0.006(8) -0.006(8)
C26 0.049(8) 0.052(8) 0.094(12) 0.006(8) 0.000(8) 0.019(6)
C27 0.056(10) 0.115(15) 0.073(12) -0.027(11) -0.003(9) 0.008(9)
C28 0.046(8) 0.072(11) 0.131(19) -0.019(11) 0.007(10) -0.020(8)
C29 0.050(9) 0.071(10) 0.129(18) 0.036(11) 0.007(10) -0.002(8)
C30 0.078(13) 0.18(2) 0.118(19) -0.037(17) 0.006(13) -0.012(14)
C31 0.067(11) 0.066(10) 0.20(2) 0.024(13) 0.041(13) 0.009(9)
C32 0.059(11) 0.20(2) 0.122(19) -0.016(17) -0.012(12) 0.025(13)
C33 0.098(15) 0.093(14) 0.22(3) -0.052(17) 0.003(17) -0.030(12)
C34 0.104(16) 0.15(2) 0.21(3) 0.11(2) 0.008(17) -0.007(15)
C35 0.060(8) 0.036(6) 0.061(9) 0.015(6) -0.021(7) 0.007(5)
C36 0.048(7) 0.039(6) 0.057(8) 0.008(5) -0.005(6) -0.013(5)
C37 0.067(8) 0.031(6) 0.060(9) 0.003(5) -0.010(7) -0.005(5)
C38 0.040(6) 0.031(5) 0.062(8) -0.017(5) -0.006(6) 0.007(5)
C39 0.046(6) 0.036(6) 0.041(7) 0.001(5) -0.004(6) 0.003(5)
C40 0.076(10) 0.056(8) 0.053(9) 0.009(6) -0.005(8) -0.004(7)
C41 0.059(8) 0.048(7) 0.059(9) 0.008(6) 0.000(7) -0.005(6)
C42 0.064(8) 0.050(7) 0.050(8) -0.007(6) -0.002(7) -0.011(6)
C43 0.065(9) 0.044(7) 0.069(10) 0.006(6) -0.014(8) 0.002(6)
C44 0.035(6) 0.051(7) 0.056(8) 0.009(6) -0.009(6) 0.008(5)
C45 0.100(13) 0.070(10) 0.050(9) -0.005(8) 0.018(9) 0.031(9)
C46 0.089(12) 0.109(14) 0.046(9) -0.049(10) -0.011(9) 0.017(11)
C47 0.104(14) 0.057(9) 0.095(14) -0.039(10) -0.001(11) -0.016(9)
C48 0.101(12) 0.053(8) 0.040(8) 0.002(6) 0.016(8) 0.022(8)
C49 0.085(12) 0.066(9) 0.067(11) -0.014(8) -0.007(9) -0.002(8)
C50 0.16(2) 0.105(15) 0.108(18) 0.023(13) 0.052(16) 0.013(15)
C51 0.16(2) 0.18(2) 0.093(15) -0.063(15) -0.064(15) 0.079(17)
C52 0.132(18) 0.089(14) 0.16(2) -0.057(14) -0.010(16) -0.023(13)
C53 0.17(2) 0.081(12) 0.098(16) -0.026(12) 0.024(15) 0.001(13)
C54 0.097(13) 0.066(10) 0.086(13) -0.006(9) 0.010(11) 0.021(9)
C55 0.056(8) 0.086(10) 0.033(7) 0.002(6) -0.011(6) 0.001(7)
C56 0.064(9) 0.081(10) 0.059(9) -0.005(8) -0.030(8) 0.016(8)
C57 0.064(9) 0.073(9) 0.044(8) 0.015(7) -0.009(7) -0.012(7)
C58 0.071(10) 0.084(10) 0.036(7) 0.005(7) -0.007(7) -0.022(8)
C59 0.063(9) 0.061(8) 0.063(10) -0.004(7) -0.003(8) -0.014(7)
C60 0.072(10) 0.072(9) 0.049(8) 0.014(7) -0.013(8) 0.002(7)
C61 0.075(11) 0.083(11) 0.059(10) 0.011(8) 0.007(8) 0.013(8)
C62 0.065(9) 0.084(11) 0.058(10) -0.010(8) 0.003(8) 0.004(8)
C63 0.092(12) 0.092(12) 0.055(10) 0.016(8) -0.020(9) -0.041(10)
C64 0.123(16) 0.080(11) 0.058(10) 0.000(8) -0.035(11) -0.013(11)
C65 0.076(10) 0.054(8) 0.048(8) 0.006(6) -0.005(8) -0.004(7)
C66 0.074(9) 0.044(7) 0.041(7) -0.004(5) 0.001(7) -0.003(6)
C67 0.071(10) 0.162(16) 0.095(13) -0.008(12) -0.045(10) 0.000(11)
C69 0.098(16) 0.15(2) 0.094(17) 0.003(16) -0.016(14) -0.045(15)
C70 0.20(3) 0.22(3) 0.12(2) 0.03(2) -0.05(2) -0.16(3)
N11 0.15(2) 0.122(17) 0.15(2) 0.000(16) 0.015(18) 0.002(15)
C71 0.16(3) 0.086(15) 0.21(4) 0.008(19) -0.10(3) -0.026(16)
C72 0.16(2) 0.077(13) 0.113(19) 0.016(12) -0.019(17) 0.000(14)
N12 0.18(2) 0.140(18) 0.16(2) 0.098(17) -0.089(18) -0.083(17)

loop_
_atom_type_symbol
_atom_type_description
_atom_type_scat_dispersion_real
_atom_type_scat_dispersion_imag
_atom_type_scat_source
C C 0.0181 0.0091 'International Tables Vol C Tables 4.2.6.8 and 6.1.1.4'
H H 0.0000 0.0000 'International Tables Vol C Tables 4.2.6.8 and 6.1.1.4'
N N 0.0311 0.0180 'International Tables Vol C Tables 4.2.6.8 and 6.1.1.4'
O O 0.0492 0.0322 'International Tables Vol C Tables 4.2.6.8 and 6.1.1.4'
F F 0.0727 0.0534 'International Tables Vol C Tables 4.2.6.8 and 6.1.1.4'
S S 0.3331 0.5567 'International Tables Vol C Tables 4.2.6.8 and 6.1.1.4'
Ni Ni -3.0029 0.5091 'International Tables Vol C Tables 4.2.6.8 and 6.1.1.4'
Rh Rh 0.0927 3.6045 'International Tables Vol C Tables 4.2.6.8 and 6.1.1.4'
Cl Cl 0.3639 0.7018 'International Tables Vol C Tables 4.2.6.8 and 6.1.1.4'

loop_
_geom_angle_atom_site_label_1
_geom_angle_atom_site_label_2
_geom_angle_atom_site_label_3
_geom_angle
_geom_angle_site_symmetry_1
_geom_angle_site_symmetry_3
N1 Rh1 C25 110.5(5) . .
N1 Rh1 C27 113.4(7) . .
C25 Rh1 C27 65.0(7) . .
N1 Rh1 C26 93.8(5) . .
C25 Rh1 C26 40.5(7) . .
C27 Rh1 C26 37.3(7) . .
N1 Rh1 C29 149.5(6) . .
C25 Rh1 C29 39.4(5) . .
C27 Rh1 C29 63.9(8) . .
C26 Rh1 C29 65.6(6) . .
N1 Rh1 C28 151.6(7) . .
C25 Rh1 C28 64.4(7) . .
C27 Rh1 C28 38.3(8) . .
C26 Rh1 C28 63.7(6) . .
C29 Rh1 C28 37.2(7) . .
N1 Rh1 Cl1 88.8(3) . .
C25 Rh1 Cl1 102.8(5) . .
C27 Rh1 Cl1 157.1(6) . .
C26 Rh1 Cl1 141.0(5) . .
C29 Rh1 Cl1 94.1(5) . .
C28 Rh1 Cl1 119.6(6) . .
N1 Rh1 Cl2 87.5(3) . .
C25 Rh1 Cl2 160.4(4) . .
C27 Rh1 Cl2 101.4(5) . .
C26 Rh1 Cl2 134.2(5) . .
C29 Rh1 Cl2 123.0(5) . .
C28 Rh1 Cl2 96.1(5) . .
Cl1 Rh1 Cl2 84.79(10) . .
C38 Rh2 N6 103.3(4) . 2_765
C38 Rh2 C39 39.6(5) . .
N6 Rh2 C39 92.7(4) 2_765 .
C38 Rh2 C35 65.5(5) . .
N6 Rh2 C35 118.2(5) 2_765 .
C39 Rh2 C35 38.7(5) . .
C38 Rh2 C36 65.1(5) . .
N6 Rh2 C36 156.8(4) 2_765 .
C39 Rh2 C36 65.3(5) . .
C35 Rh2 C36 39.3(5) . .
C38 Rh2 C37 39.0(5) . .
N6 Rh2 C37 140.4(5) 2_765 .
C39 Rh2 C37 65.3(5) . .
C35 Rh2 C37 64.7(5) . .
C36 Rh2 C37 38.0(5) . .
C38 Rh2 Cl2 108.3(4) . .
N6 Rh2 Cl2 90.3(3) 2_765 .
C39 Rh2 Cl2 147.3(3) . .
C35 Rh2 Cl2 151.4(4) . .
C36 Rh2 Cl2 112.2(3) . .
C37 Rh2 Cl2 92.5(4) . .
C38 Rh2 Cl1 161.9(4) . .
N6 Rh2 Cl1 89.1(3) 2_765 .
C39 Rh2 Cl1 128.1(3) . .
C35 Rh2 Cl1 97.1(4) . .
C36 Rh2 Cl1 98.5(4) . .
C37 Rh2 Cl1 130.5(4) . .
Cl2 Rh2 Cl1 84.47(10) . .
C48 Rh3 C45 65.3(6) . .
C48 Rh3 N5 102.1(5) . .
C45 Rh3 N5 124.0(7) . .
C48 Rh3 C46 65.5(7) . .
C45 Rh3 C46 38.4(8) . .
N5 Rh3 C46 160.7(6) . .
C48 Rh3 C47 39.2(7) . .
C45 Rh3 C47 65.5(8) . .
N5 Rh3 C47 137.0(7) . .
C46 Rh3 C47 39.5(8) . .
C48 Rh3 C49 39.0(7) . .
C45 Rh3 C49 38.6(7) . .
N5 Rh3 C49 96.3(5) . .
C46 Rh3 C49 64.7(7) . .
C47 Rh3 C49 65.4(7) . .
C48 Rh3 Cl3 112.6(5) . .
C45 Rh3 Cl3 148.4(6) . .
N5 Rh3 Cl3 87.6(3) . .
C46 Rh3 Cl3 110.5(6) . .
C47 Rh3 Cl3 92.7(5) . .
C49 Rh3 Cl3 151.5(5) . .
C48 Rh3 Cl4 161.5(4) . .
C45 Rh3 Cl4 96.3(5) . .
N5 Rh3 Cl4 88.3(3) . .
C46 Rh3 Cl4 100.2(6) . .
C47 Rh3 Cl4 134.4(6) . .
C49 Rh3 Cl4 125.4(5) . .
Cl3 Rh3 Cl4 82.78(11) . .
C56 Rh4 N10 102.7(5) . 2_765
C56 Rh4 C59 66.1(6) . .
N10 Rh4 C59 153.4(5) 2_765 .
C56 Rh4 C58 65.4(7) . .
N10 Rh4 C58 115.5(5) 2_765 .
C59 Rh4 C58 38.2(6) . .
C56 Rh4 C55 39.8(6) . .
N10 Rh4 C55 141.4(5) 2_765 .
C59 Rh4 C55 38.5(6) . .
C58 Rh4 C55 64.1(5) . .
C56 Rh4 C57 39.4(6) . .
N10 Rh4 C57 91.0(5) 2_765 .
C59 Rh4 C57 64.7(6) . .
C58 Rh4 C57 38.3(6) . .
C55 Rh4 C57 65.0(5) . .
C56 Rh4 Cl4 109.8(5) . .
N10 Rh4 Cl4 90.6(3) 2_765 .
C59 Rh4 Cl4 115.7(4) . .
C58 Rh4 Cl4 153.9(4) . .
C55 Rh4 Cl4 95.3(4) . .
C57 Rh4 Cl4 148.4(4) . .
C56 Rh4 Cl3 161.4(5) . .
N10 Rh4 Cl3 90.0(3) 2_765 .
C59 Rh4 Cl3 96.6(4) . .
C58 Rh4 Cl3 97.0(5) . .
C55 Rh4 Cl3 128.5(4) . .
C57 Rh4 Cl3 128.3(4) . .
Cl4 Rh4 Cl3 83.21(11) . .
N4 Ni1 N7 90.0(4) . .
N4 Ni1 N9 178.7(4) . .
N7 Ni1 N9 89.2(4) . .
N4 Ni1 N2 89.3(4) . .
N7 Ni1 N2 178.5(4) . .
N9 Ni1 N2 91.5(4) . .
Rh1 Cl1 Rh2 95.20(10) . .
Rh1 Cl2 Rh2 95.45(10) . .
Rh3 Cl3 Rh4 96.91(11) . .
Rh4 Cl4 Rh3 96.90(11) . .
C1 N1 C5 118.2(11) . .
C1 N1 Rh1 121.7(9) . .
C5 N1 Rh1 120.1(9) . .
C6 N2 Ni1 128.2(7) . .
C6 N3 C7 120.0(10) . .
C7 N4 Ni1 129.0(8) . .
C8 N5 C12 118.4(10) . .
C8 N5 Rh3 122.3(8) . .
C12 N5 Rh3 119.2(8) . .
C13 N6 C17 117.3(10) . .
C13 N6 Rh2 121.9(8) . 2_765
C17 N6 Rh2 119.8(8) . 2_765
C18 N7 Ni1 129.1(7) . .
C19 N8 C18 118.3(10) . .
C19 N9 Ni1 128.5(8) . .
C20 N10 C24 118.5(10) . .
C20 N10 Rh4 119.2(8) . 2_765
C24 N10 Rh4 119.8(8) . 2_765
O2 S1 O3 115.2(6) . .
O2 S1 O1 116.0(6) . .
O3 S1 O1 114.2(6) . .
O2 S1 C65 102.9(7) . .
O3 S1 C65 103.7(6) . .
O1 S1 C65 102.2(7) . .
O4 S2 O6 116.8(7) . .
O4 S2 O5 114.8(6) . .
O6 S2 O5 113.8(6) . .
O4 S2 C66 103.0(6) . .
O6 S2 C66 103.3(6) . .
O5 S2 C66 102.5(6) . .
O9 S3 O8 117(2) . .
O9 S3 O7 122(2) . .
O8 S3 O7 96.5(19) . .
O9 S3 C67 113.7(18) . .
O8 S3 C67 99.7(16) . .
O7 S3 C67 103.6(14) . .
N1 C1 C2 125.0(12) . .
C1 C2 C3 116.7(12) . .
C4 C3 C2 117.9(11) . .
C4 C3 C6 120.8(11) . .
C2 C3 C6 121.3(11) . .
C3 C4 C5 119.3(12) . .
N1 C5 C4 122.7(12) . .
N2 C6 N3 126.9(10) . .
N2 C6 C3 120.3(9) . .
N3 C6 C3 112.8(10) . .
N4 C7 N3 125.9(10) . .
N4 C7 C10 120.6(10) . .
N3 C7 C10 113.4(10) . .
N5 C8 C9 122.1(11) . .
C10 C9 C8 119.5(11) . .
C9 C10 C11 118.5(11) . .
C9 C10 C7 119.6(10) . .
C11 C10 C7 121.8(10) . .
C10 C11 C12 119.2(11) . .
N5 C12 C11 122.0(11) . .
N6 C13 C14 123.6(11) . .
C15 C14 C13 117.2(11) . .
C16 C15 C14 119.3(10) . .
C16 C15 C18 119.9(11) . .
C14 C15 C18 120.7(12) . .
C15 C16 C17 120.4(11) . .
N6 C17 C16 122.1(12) . .
N7 C18 N8 126.9(10) . .
N7 C18 C15 120.2(10) . .
N8 C18 C15 112.9(10) . .
N9 C19 N8 127.9(10) . .
N9 C19 C22 119.3(10) . .
N8 C19 C22 112.7(10) . .
N10 C20 C21 122.7(10) . .
C22 C21 C20 119.5(10) . .
C21 C22 C23 117.2(10) . .
C21 C22 C19 123.0(10) . .
C23 C22 C19 119.7(10) . .
C24 C23 C22 119.9(10) . .
N10 C24 C23 122.0(11) . .
C30 C25 C29 130(2) . .
C30 C25 C26 124.1(19) . .
C29 C25 C26 105.4(14) . .
C30 C25 Rh1 124.6(13) . .
C29 C25 Rh1 71.1(9) . .
C26 C25 Rh1 70.2(9) . .
C27 C26 C31 130(2) . .
C27 C26 C25 107.3(14) . .
C31 C26 C25 122.6(19) . .
C27 C26 Rh1 71.3(9) . .
C31 C26 Rh1 124.9(12) . .
C25 C26 Rh1 69.3(8) . .
C26 C27 C28 109.7(18) . .
C26 C27 C32 130(2) . .
C28 C27 C32 120(2) . .
C26 C27 Rh1 71.4(9) . .
C28 C27 Rh1 71.5(10) . .
C32 C27 Rh1 122.7(13) . .
C29 C28 C27 109.3(15) . .
C29 C28 C33 120(2) . .
C27 C28 C33 130(2) . .
C29 C28 Rh1 71.1(10) . .
C27 C28 Rh1 70.3(10) . .
C33 C28 Rh1 126.1(14) . .
C28 C29 C25 108.2(15) . .
C28 C29 C34 132(2) . .
C25 C29 C34 120(2) . .
C28 C29 Rh1 71.6(10) . .
C25 C29 Rh1 69.5(9) . .
C34 C29 Rh1 124.1(13) . .
C39 C35 C36 108.3(11) . .
C39 C35 C40 126.7(12) . .
C36 C35 C40 125.0(13) . .
C39 C35 Rh2 70.3(6) . .
C36 C35 Rh2 71.4(7) . .
C40 C35 Rh2 124.9(9) . .
C37 C36 C35 107.7(11) . .
C37 C36 C41 127.3(12) . .
C35 C36 C41 125.0(12) . .
C37 C36 Rh2 71.2(7) . .
C35 C36 Rh2 69.3(6) . .
C41 C36 Rh2 125.6(9) . .
C36 C37 C38 108.2(12) . .
C36 C37 C42 126.1(12) . .
C38 C37 C42 125.7(13) . .
C36 C37 Rh2 70.8(7) . .
C38 C37 Rh2 68.2(6) . .
C42 C37 Rh2 127.0(9) . .
C37 C38 C39 108.2(12) . .
C37 C38 C43 124.8(12) . .
C39 C38 C43 126.6(11) . .
C37 C38 Rh2 72.8(7) . .
C39 C38 Rh2 70.9(7) . .
C43 C38 Rh2 127.4(9) . .
C35 C39 C38 107.5(11) . .
C35 C39 C44 123.6(11) . .
C38 C39 C44 128.8(12) . .
C35 C39 Rh2 71.0(7) . .
C38 C39 Rh2 69.5(6) . .
C44 C39 Rh2 125.6(8) . .
C46 C45 C49 109.7(17) . .
C46 C45 C50 126(2) . .
C49 C45 C50 124(2) . .
C46 C45 Rh3 71.3(10) . .
C49 C45 Rh3 72.7(10) . .
C50 C45 Rh3 127.0(13) . .
C45 C46 C47 108.5(16) . .
C45 C46 C51 127(2) . .
C47 C46 C51 124(2) . .
C45 C46 Rh3 70.3(8) . .
C47 C46 Rh3 70.9(8) . .
C51 C46 Rh3 125.3(13) . .
C48 C47 C46 105.9(15) . .
C48 C47 C52 125(2) . .
C46 C47 C52 129(2) . .
C48 C47 Rh3 69.2(8) . .
C46 C47 Rh3 69.6(8) . .
C52 C47 Rh3 126.1(14) . .
C47 C48 C49 109.2(15) . .
C47 C48 C53 124.7(19) . .
C49 C48 C53 125.8(19) . .
C47 C48 Rh3 71.6(9) . .
C49 C48 Rh3 72.6(9) . .
C53 C48 Rh3 127.1(11) . .
C45 C49 C48 106.4(16) . .
C45 C49 C54 127.3(18) . .
C48 C49 C54 126.1(17) . .
C45 C49 Rh3 68.7(10) . .
C48 C49 Rh3 68.4(9) . .
C54 C49 Rh3 124.8(11) . .
C59 C55 C56 107.7(13) . .
C59 C55 C60 128.1(14) . .
C56 C55 C60 124.2(15) . .
C59 C55 Rh4 70.0(8) . .
C56 C55 Rh4 68.4(7) . .
C60 C55 Rh4 126.2(10) . .
C57 C56 C55 106.9(14) . .
C57 C56 C61 126.6(15) . .
C55 C56 C61 125.4(15) . .
C57 C56 Rh4 72.5(9) . .
C55 C56 Rh4 71.8(8) . .
C61 C56 Rh4 130.3(12) . .
C58 C57 C56 107.0(13) . .
C58 C57 C62 126.1(14) . .
C56 C57 C62 126.9(15) . .
C58 C57 Rh4 69.9(9) . .
C56 C57 Rh4 68.1(8) . .
C62 C57 Rh4 126.3(11) . .
C59 C58 C57 109.9(13) . .
C59 C58 C63 126.0(15) . .
C57 C58 C63 124.1(14) . .
C59 C58 Rh4 70.6(9) . .
C57 C58 Rh4 71.8(9) . .
C63 C58 Rh4 124.2(11) . .
C58 C59 C55 108.3(13) . .
C58 C59 C64 126.8(15) . .
C55 C59 C64 124.8(15) . .
C58 C59 Rh4 71.2(9) . .
C55 C59 Rh4 71.5(8) . .
C64 C59 Rh4 125.6(12) . .
F1 C65 F2 106.6(13) . .
F1 C65 F3 104.8(12) . .
F2 C65 F3 108.0(14) . .
F1 C65 S1 112.0(11) . .
F2 C65 S1 112.4(10) . .
F3 C65 S1 112.7(10) . .
F4 C66 F5 108.6(12) . .
F4 C66 F6 106.0(12) . .
F5 C66 F6 104.2(11) . .
F4 C66 S2 114.4(9) . .
F5 C66 S2 112.8(10) . .
F6 C66 S2 110.2(10) . .
F9 C67 F8 111(3) . .
F9 C67 F7 105(2) . .
F8 C67 F7 108(2) . .
F9 C67 S3 111.2(19) . .
F8 C67 S3 105(2) . .
F7 C67 S3 115.4(15) . .
N11 C69 C70 174(4) . .
N12 C71 C72 176(3) . .

loop_
_geom_bond_atom_site_label_1
_geom_bond_atom_site_label_2
_geom_bond_distance
_geom_bond_site_symmetry_2
Rh1 N1 2.120(10) .
Rh1 C25 2.132(15) .
Rh1 C27 2.144(17) .
Rh1 C26 2.145(13) .
Rh1 C29 2.153(16) .
Rh1 C28 2.159(15) .
Rh1 Cl1 2.445(3) .
Rh1 Cl2 2.446(3) .
Rh2 C38 2.111(11) .
Rh2 N6 2.119(10) 2_765
Rh2 C39 2.131(11) .
Rh2 C35 2.139(11) .
Rh2 C36 2.167(11) .
Rh2 C37 2.173(12) .
Rh2 Cl2 2.447(3) .
Rh2 Cl1 2.458(3) .
Rh3 C48 2.122(14) .
Rh3 C45 2.125(16) .
Rh3 N5 2.125(9) .
Rh3 C46 2.137(13) .
Rh3 C47 2.154(14) .
Rh3 C49 2.178(18) .
Rh3 Cl3 2.450(4) .
Rh3 Cl4 2.470(3) .
Rh4 C56 2.114(14) .
Rh4 N10 2.136(9) 2_765
Rh4 C59 2.141(15) .
Rh4 C58 2.150(15) .
Rh4 C55 2.161(13) .
Rh4 C57 2.174(16) .
Rh4 Cl4 2.440(4) .
Rh4 Cl3 2.459(3) .
Ni1 N4 1.847(10) .
Ni1 N7 1.858(10) .
Ni1 N9 1.865(9) .
Ni1 N2 1.869(9) .
N1 C1 1.312(16) .
N1 C5 1.331(16) .
N2 C6 1.316(15) .
N3 C6 1.333(14) .
N3 C7 1.336(15) .
N4 C7 1.331(15) .
N5 C8 1.330(16) .
N5 C12 1.331(16) .
N6 C13 1.347(16) .
N6 C17 1.348(16) .
N6 Rh2 2.119(10) 2_765
N7 C18 1.292(15) .
N8 C19 1.345(15) .
N8 C18 1.356(14) .
N9 C19 1.288(16) .
N10 C20 1.315(16) .
N10 C24 1.353(15) .
N10 Rh4 2.136(9) 2_765
S1 O2 1.409(10) .
S1 O3 1.416(9) .
S1 O1 1.440(10) .
S1 C65 1.788(16) .
S2 O4 1.411(11) .
S2 O6 1.435(11) .
S2 O5 1.436(9) .
S2 C66 1.808(15) .
S3 O9 1.393(16) .
S3 O8 1.482(16) .
S3 O7 1.501(16) .
S3 C67 1.702(16) .
F1 C65 1.328(17) .
F2 C65 1.329(18) .
F3 C65 1.333(18) .
F4 C66 1.303(16) .
F5 C66 1.329(15) .
F6 C66 1.364(16) .
F7 C67 1.352(16) .
F8 C67 1.28(4) .
F9 C67 1.19(3) .
C1 C2 1.385(18) .
C2 C3 1.440(17) .
C3 C4 1.377(17) .
C3 C6 1.478(16) .
C4 C5 1.401(17) .
C7 C10 1.502(15) .
C8 C9 1.387(17) .
C9 C10 1.363(17) .
C10 C11 1.375(16) .
C11 C12 1.390(17) .
C13 C14 1.404(16) .
C14 C15 1.399(16) .
C15 C16 1.354(18) .
C15 C18 1.510(15) .
C16 C17 1.388(17) .
C19 C22 1.517(14) .
C20 C21 1.389(16) .
C21 C22 1.369(15) .
C22 C23 1.411(16) .
C23 C24 1.354(17) .
C25 C30 1.44(3) .
C25 C29 1.445(16) .
C25 C26 1.48(2) .
C26 C27 1.37(2) .
C26 C31 1.47(2) .
C27 C28 1.41(3) .
C27 C32 1.52(3) .
C28 C29 1.38(3) .
C28 C33 1.50(3) .
C29 C34 1.529(17) .
C35 C39 1.415(19) .
C35 C36 1.447(18) .
C35 C40 1.523(19) .
C36 C37 1.412(19) .
C36 C41 1.492(18) .
C37 C38 1.430(19) .
C37 C42 1.474(19) .
C38 C39 1.436(17) .
C38 C43 1.50(2) .
C39 C44 1.484(17) .
C45 C46 1.40(3) .
C45 C49 1.42(2) .
C45 C50 1.49(3) .
C46 C47 1.45(3) .
C46 C51 1.52(3) .
C47 C48 1.44(3) .
C47 C52 1.51(3) .
C48 C49 1.44(2) .
C48 C53 1.52(3) .
C49 C54 1.51(3) .
C55 C59 1.42(2) .
C55 C56 1.46(2) .
C55 C60 1.51(2) .
C56 C57 1.45(2) .
C56 C61 1.47(2) .
C57 C58 1.42(2) .
C57 C62 1.46(2) .
C58 C59 1.40(2) .
C58 C63 1.51(2) .
C59 C64 1.54(2) .
C69 N11 1.19(2) .
C69 C70 1.44(3) .
C71 N12 1.20(2) .
C71 C72 1.53(2) .

loop_
_geom_hbond_atom_site_label_D
_geom_hbond_atom_site_label_H
_geom_hbond_atom_site_label_A
_geom_hbond_distance_DH
_geom_hbond_distance_HA
_geom_hbond_distance_DA
_geom_hbond_angle_DHA
_geom_hbond_site_symmetry_A
N2 H2 O3 0.88 2.22 3.090(12) 169.3 1_554
N4 H4 O5 0.88 2.24 3.099(13) 164.6 .
N7 H7 O5 0.88 2.16 2.991(13) 157.2 .
N9 H9 O3 0.88 2.22 3.089(12) 168.1 1_554
C11 H11 O5 0.95 2.35 3.273(15) 164.9 .

loop_
_geom_torsion_atom_site_label_1
_geom_torsion_atom_site_label_2
_geom_torsion_atom_site_label_3
_geom_torsion_atom_site_label_4
_geom_torsion
_geom_torsion_site_symmetry_1
N4 Ni1 N2 C6 -6.9(10) .
N9 Ni1 N2 C6 174.1(10) .
N7 Ni1 N4 C7 -170.7(10) .
N2 Ni1 N4 C7 7.9(10) .
N4 Ni1 N7 C18 -179.7(10) .
N9 Ni1 N7 C18 -0.7(10) .
N7 Ni1 N9 C19 0.2(10) .
N2 Ni1 N9 C19 -178.5(10) .
C5 N1 C1 C2 0(2) .
Rh1 N1 C1 C2 176.6(10) .
N1 C1 C2 C3 4(2) .
C1 C2 C3 C4 -4.4(18) .
C1 C2 C3 C6 176.4(11) .
C2 C3 C4 C5 1.6(19) .
C6 C3 C4 C5 -179.2(11) .
C1 N1 C5 C4 -3(2) .
Rh1 N1 C5 C4 -179.8(10) .
C3 C4 C5 N1 2(2) .
Ni1 N2 C6 N3 2.0(17) .
Ni1 N2 C6 C3 -176.8(8) .
C7 N3 C6 N2 4.9(18) .
C7 N3 C6 C3 -176.2(10) .
C4 C3 C6 N2 150.8(11) .
C2 C3 C6 N2 -30.0(16) .
C4 C3 C6 N3 -28.2(15) .
C2 C3 C6 N3 151.0(11) .
Ni1 N4 C7 N3 -4.2(18) .
Ni1 N4 C7 C10 172.3(8) .
C6 N3 C7 N4 -3.8(18) .
C6 N3 C7 C10 179.5(10) .
C12 N5 C8 C9 6(2) .
Rh3 N5 C8 C9 -170.2(10) .
N5 C8 C9 C10 -2(2) .
C8 C9 C10 C11 -3.0(18) .
C8 C9 C10 C7 173.2(11) .
N4 C7 C10 C9 -163.5(11) .
N3 C7 C10 C9 13.4(15) .
N4 C7 C10 C11 12.5(17) .
N3 C7 C10 C11 -170.6(11) .
C9 C10 C11 C12 3.5(19) .
C7 C10 C11 C12 -172.6(12) .
C8 N5 C12 C11 -6(2) .
Rh3 N5 C12 C11 170.8(11) .
C10 C11 C12 N5 1(2) .
C17 N6 C13 C14 0.9(17) .
Rh2 N6 C13 C14 169.5(8) 2_765
N6 C13 C14 C15 0.0(17) .
C13 C14 C15 C16 1.0(17) .
C13 C14 C15 C18 179.4(10) .
C14 C15 C16 C17 -3(2) .
C18 C15 C16 C17 178.8(12) .
C13 N6 C17 C16 -2.7(19) .
Rh2 N6 C17 C16 -171.6(11) 2_765
C15 C16 C17 N6 4(2) .
Ni1 N7 C18 N8 -0.1(17) .
Ni1 N7 C18 C15 -179.9(8) .
C19 N8 C18 N7 1.7(16) .
C19 N8 C18 C15 -178.5(9) .
C16 C15 C18 N7 -149.1(12) .
C14 C15 C18 N7 32.5(16) .
C16 C15 C18 N8 31.1(15) .
C14 C15 C18 N8 -147.3(10) .
Ni1 N9 C19 N8 1.3(18) .
Ni1 N9 C19 C22 -179.0(7) .
C18 N8 C19 N9 -2.3(17) .
C18 N8 C19 C22 178.0(9) .
C24 N10 C20 C21 3.0(19) .
Rh4 N10 C20 C21 -159.1(10) 2_765
N10 C20 C21 C22 -0.3(19) .
C20 C21 C22 C23 -2.7(17) .
C20 C21 C22 C19 172.7(11) .
N9 C19 C22 C21 -19.0(16) .
N8 C19 C22 C21 160.7(11) .
N9 C19 C22 C23 156.3(11) .
N8 C19 C22 C23 -24.0(15) .
C21 C22 C23 C24 3.2(17) .
C19 C22 C23 C24 -172.4(11) .
C20 N10 C24 C23 -2.5(19) .
Rh4 N10 C24 C23 159.4(10) 2_765
C22 C23 C24 N10 -0.5(19) .
C30 C25 C26 C27 -179.4(17) .
C29 C25 C26 C27 -1.3(18) .
Rh1 C25 C26 C27 61.6(12) .
C30 C25 C26 C31 0(3) .
C29 C25 C26 C31 178.2(15) .
Rh1 C25 C26 C31 -119.0(15) .
C30 C25 C26 Rh1 119.1(18) .
C29 C25 C26 Rh1 -62.8(11) .
C31 C26 C27 C28 -178.1(16) .
C25 C26 C27 C28 1.3(19) .
Rh1 C26 C27 C28 61.6(12) .
C31 C26 C27 C32 3(3) .
C25 C26 C27 C32 -177.7(18) .
Rh1 C26 C27 C32 -117(2) .
C31 C26 C27 Rh1 120.3(18) .
C25 C26 C27 Rh1 -60.3(11) .
C26 C27 C28 C29 -1(2) .
C32 C27 C28 C29 178.3(16) .
Rh1 C27 C28 C29 60.7(12) .
C26 C27 C28 C33 177.4(19) .
C32 C27 C28 C33 -3(3) .
Rh1 C27 C28 C33 -121(2) .
C26 C27 C28 Rh1 -61.5(13) .
C32 C27 C28 Rh1 117.6(17) .
C27 C28 C29 C25 0(2) .
C33 C28 C29 C25 -178.4(16) .
Rh1 C28 C29 C25 60.2(11) .
C27 C28 C29 C34 -179.9(19) .
C33 C28 C29 C34 2(3) .
Rh1 C28 C29 C34 -120(2) .
C27 C28 C29 Rh1 -60.1(12) .
C33 C28 C29 Rh1 121.4(17) .
C30 C25 C29 C28 178.7(18) .
C26 C25 C29 C28 0.8(18) .
Rh1 C25 C29 C28 -61.5(12) .
C30 C25 C29 C34 -1(3) .
C26 C25 C29 C34 -179.3(16) .
Rh1 C25 C29 C34 118.5(17) .
C30 C25 C29 Rh1 -120(2) .
C26 C25 C29 Rh1 62.2(10) .
C39 C35 C36 C37 0.2(13) .
C40 C35 C36 C37 -178.7(12) .
Rh2 C35 C36 C37 61.2(9) .
C39 C35 C36 C41 179.3(12) .
C40 C35 C36 C41 0(2) .
Rh2 C35 C36 C41 -119.7(12) .
C39 C35 C36 Rh2 -61.0(8) .
C40 C35 C36 Rh2 120.1(13) .
C35 C36 C37 C38 -1.9(13) .
C41 C36 C37 C38 179.1(12) .
Rh2 C36 C37 C38 58.1(8) .
C35 C36 C37 C42 177.7(12) .
C41 C36 C37 C42 -1(2) .
Rh2 C36 C37 C42 -122.3(13) .
C35 C36 C37 Rh2 -60.0(8) .
C41 C36 C37 Rh2 121.0(13) .
C36 C37 C38 C39 2.8(13) .
C42 C37 C38 C39 -176.8(11) .
Rh2 C37 C38 C39 62.5(7) .
C36 C37 C38 C43 176.2(11) .
C42 C37 C38 C43 -3.3(19) .
Rh2 C37 C38 C43 -124.0(12) .
C36 C37 C38 Rh2 -59.7(9) .
C42 C37 C38 Rh2 120.7(12) .
C36 C35 C39 C38 1.5(13) .
C40 C35 C39 C38 -179.6(11) .
Rh2 C35 C39 C38 -60.2(8) .
C36 C35 C39 C44 -177.6(11) .
C40 C35 C39 C44 1.3(19) .
Rh2 C35 C39 C44 120.7(11) .
C36 C35 C39 Rh2 61.7(8) .
C40 C35 C39 Rh2 -119.4(13) .
C37 C38 C39 C35 -2.7(13) .
C43 C38 C39 C35 -175.9(11) .
Rh2 C38 C39 C35 61.1(8) .
C37 C38 C39 C44 176.4(11) .
C43 C38 C39 C44 3.1(19) .
Rh2 C38 C39 C44 -119.8(12) .
C37 C38 C39 Rh2 -63.8(8) .
C43 C38 C39 Rh2 123.0(12) .
C49 C45 C46 C47 -2.1(18) .
C50 C45 C46 C47 -176.5(17) .
Rh3 C45 C46 C47 60.9(11) .
C49 C45 C46 C51 177.0(16) .
C50 C45 C46 C51 3(3) .
Rh3 C45 C46 C51 -120.0(18) .
C49 C45 C46 Rh3 -63.0(11) .
C50 C45 C46 Rh3 122.6(18) .
C45 C46 C47 C48 -0.6(18) .
C51 C46 C47 C48 -179.8(15) .
Rh3 C46 C47 C48 60.0(10) .
C45 C46 C47 C52 179.0(17) .
C51 C46 C47 C52 0(3) .
Rh3 C46 C47 C52 -120(2) .
C45 C46 C47 Rh3 -60.6(11) .
C51 C46 C47 Rh3 120.3(17) .
C46 C47 C48 C49 3.0(17) .
C52 C47 C48 C49 -176.6(17) .
Rh3 C47 C48 C49 63.3(11) .
C46 C47 C48 C53 176.8(15) .
C52 C47 C48 C53 -3(3) .
Rh3 C47 C48 C53 -122.9(16) .
C46 C47 C48 Rh3 -60.2(10) .
C52 C47 C48 Rh3 120.2(18) .
C46 C45 C49 C48 3.9(18) .
C50 C45 C49 C48 178.4(16) .
Rh3 C45 C49 C48 -58.2(11) .
C46 C45 C49 C54 -179.7(15) .
C50 C45 C49 C54 -5(3) .
Rh3 C45 C49 C54 118.2(17) .
C46 C45 C49 Rh3 62.1(11) .
C50 C45 C49 Rh3 -123.4(17) .
C47 C48 C49 C45 -4.3(17) .
C53 C48 C49 C45 -178.0(15) .
Rh3 C48 C49 C45 58.4(11) .
C47 C48 C49 C54 179.3(15) .
C53 C48 C49 C54 6(3) .
Rh3 C48 C49 C54 -118.1(16) .
C47 C48 C49 Rh3 -62.6(11) .
C53 C48 C49 Rh3 123.6(16) .
C59 C55 C56 C57 5.4(16) .
C60 C55 C56 C57 -175.5(13) .
Rh4 C55 C56 C57 64.5(10) .
C59 C55 C56 C61 173.8(15) .
C60 C55 C56 C61 -7(2) .
Rh4 C55 C56 C61 -127.0(16) .
C59 C55 C56 Rh4 -59.2(10) .
C60 C55 C56 Rh4 119.9(14) .
C55 C56 C57 C58 -4.7(16) .
C61 C56 C57 C58 -173.0(15) .
Rh4 C56 C57 C58 59.3(11) .
C55 C56 C57 C62 176.2(14) .
C61 C56 C57 C62 8(3) .
Rh4 C56 C57 C62 -119.7(15) .
C55 C56 C57 Rh4 -64.1(9) .
C61 C56 C57 Rh4 127.7(16) .
C56 C57 C58 C59 2.4(18) .
C62 C57 C58 C59 -178.6(15) .
Rh4 C57 C58 C59 60.6(11) .
C56 C57 C58 C63 -177.6(14) .
C62 C57 C58 C63 1(3) .
Rh4 C57 C58 C63 -119.5(16) .
C56 C57 C58 Rh4 -58.2(10) .
C62 C57 C58 Rh4 120.9(15) .
C57 C58 C59 C55 1.0(18) .
C63 C58 C59 C55 -179.0(15) .
Rh4 C58 C59 C55 62.3(10) .
C57 C58 C59 C64 177.8(15) .
C63 C58 C59 C64 -2(3) .
Rh4 C58 C59 C64 -120.9(17) .
C57 C58 C59 Rh4 -61.3(11) .
C63 C58 C59 Rh4 118.7(16) .
C56 C55 C59 C58 -4.0(17) .
C60 C55 C59 C58 177.0(14) .
Rh4 C55 C59 C58 -62.1(11) .
C56 C55 C59 C64 179.1(15) .
C60 C55 C59 C64 0(3) .
Rh4 C55 C59 C64 121.0(16) .
C56 C55 C59 Rh4 58.1(9) .
C60 C55 C59 Rh4 -120.9(15) .
O2 S1 C65 F1 -71.5(11) .
O3 S1 C65 F1 48.9(12) .
O1 S1 C65 F1 167.9(10) .
O2 S1 C65 F2 48.5(13) .
O3 S1 C65 F2 168.8(11) .
O1 S1 C65 F2 -72.2(12) .
O2 S1 C65 F3 170.7(11) .
O3 S1 C65 F3 -68.9(12) .
O1 S1 C65 F3 50.1(12) .
O4 S2 C66 F4 -61.3(11) .
O6 S2 C66 F4 176.7(9) .
O5 S2 C66 F4 58.3(11) .
O4 S2 C66 F5 63.5(12) .
O6 S2 C66 F5 -58.5(11) .
O5 S2 C66 F5 -177.0(10) .
O4 S2 C66 F6 179.5(9) .
O6 S2 C66 F6 57.5(10) .
O5 S2 C66 F6 -61.0(10) .
O9 S3 C67 F9 58(3) .
O8 S3 C67 F9 -68(3) .
O7 S3 C67 F9 -167(2) .
O9 S3 C67 F8 -63(3) .
O8 S3 C67 F8 171(2) .
O7 S3 C67 F8 72(2) .
O9 S3 C67 F7 178(2) .
O8 S3 C67 F7 52(2) .
O7 S3 C67 F7 -47(2) .

loop_
_platon_squeeze_void_nr
_platon_squeeze_void_average_x
_platon_squeeze_void_average_y
_platon_squeeze_void_average_z
_platon_squeeze_void_volume
_platon_squeeze_void_count_electrons
1 -0.072 0.056 0.500 1110.5 199.7
